data_7702147
loop_
_publ_author_name
'Escobedo-Cruz, Francisco V'
'Hughbanks, Timothy'

_publ_section_title
;
 New coordination networks containing trinuclear lanthanide complexes and
 hexacyanometallates.
;
_journal_issue 19
_journal_name_full 'Dalton transactions (Cambridge, England : 2003)'
_journal_page_first 6831
_journal_page_last 6841
_journal_paper_doi 10.1039/c7dt02541f
_journal_volume 47
_journal_year 2018
_chemical_formula_moiety 'C30 H56 Co Ho3 N12 O10'
_chemical_formula_sum 'C30 H56 Co Ho3 N12 O10'
_chemical_formula_weight 1298.58
_space_group_crystal_system orthorhombic
_space_group_IT_number 62
_space_group_name_Hall '-P 2ac 2n'
_space_group_name_H-M_alt 'P n m a'
_atom_sites_solution_hydrogens mixed
_atom_sites_solution_primary direct
_audit_creation_date 2018-02-15
_audit_creation_method
;
Olex2 1.2
(compiled 2017.08.10 svn.r3461 for OlexSys, GUI svn.r5381)
;
_audit_update_record
;
2018-02-16 deposited with the CCDC.
2018-04-13 downloaded from the CCDC.
;
_cell_angle_alpha 90
_cell_angle_beta 90
_cell_angle_gamma 90
_cell_formula_units_Z 4
_cell_length_a 24.606(5)
_cell_length_b 12.873(2)
_cell_length_c 16.083(3)
_cell_measurement_reflns_used 9964
_cell_measurement_temperature 150
_cell_measurement_theta_max 27.95
_cell_measurement_theta_min 2.29
_cell_volume 5094.3(16)
_computing_cell_refinement 'SAINT v8.27A (Bruker, 2012)'
_computing_data_collection 'Bruker-Axs ApexII'
_computing_data_reduction 'SAINT v8.27A (Bruker, 2012)'
_computing_molecular_graphics 'Olex2 (Dolomanov et al., 2009)'
_computing_publication_material 'Olex2 (Dolomanov et al., 2009)'
_computing_structure_refinement 'ShelXL (Sheldrick, 2015)'
_computing_structure_solution 'ShelXS (Sheldrick, 2008)'
_diffrn_ambient_temperature 150
_diffrn_detector 'CCD area detector'
_diffrn_detector_area_resol_mean 5.6
_diffrn_detector_type 'Bruker SMART CCD 6000 area detector'
_diffrn_measured_fraction_theta_full 0.850
_diffrn_measured_fraction_theta_max 0.997
_diffrn_measurement_device 'three-circle diffractometer'
_diffrn_measurement_device_type 'Bruker APEX-II CCD'
_diffrn_measurement_method '\f and \w scans'
_diffrn_radiation_monochromator graphite
_diffrn_radiation_probe x-ray
_diffrn_radiation_type MoK\a
_diffrn_radiation_wavelength 0.71073
_diffrn_reflns_av_R_equivalents 0.0623
_diffrn_reflns_av_unetI/netI 0.0290
_diffrn_reflns_Laue_measured_fraction_full 0.850
_diffrn_reflns_Laue_measured_fraction_max 0.997
_diffrn_reflns_limit_h_max 27
_diffrn_reflns_limit_h_min -27
_diffrn_reflns_limit_k_max 14
_diffrn_reflns_limit_k_min -14
_diffrn_reflns_limit_l_max 18
_diffrn_reflns_limit_l_min -18
_diffrn_reflns_number 44924
_diffrn_reflns_point_group_measured_fraction_full 0.850
_diffrn_reflns_point_group_measured_fraction_max 0.997
_diffrn_reflns_theta_full 25.242
_diffrn_reflns_theta_max 23.817
_diffrn_reflns_theta_min 2.026
_diffrn_source 'sealed X-ray tube'
_diffrn_source_target Mo
_diffrn_standards_number 0
_exptl_absorpt_coefficient_mu 4.982
_exptl_absorpt_correction_T_max 0.7456
_exptl_absorpt_correction_T_min 0.5723
_exptl_absorpt_correction_type multi-scan
_exptl_absorpt_process_details
;
SADABS-2012/1 (Bruker,2012) was used for absorption correction.
wR2(int) was 0.1430 before and 0.0681 after correction.
The Ratio of minimum to maximum transmission is 0.7676.
The \l/2 correction factor is 0.0015.
;
_exptl_crystal_colour 'clear light yellow'
_exptl_crystal_colour_lustre clear
_exptl_crystal_colour_modifier light
_exptl_crystal_colour_primary yellow
_exptl_crystal_density_diffrn 1.693
_exptl_crystal_description needle
_exptl_crystal_F_000 2512
_exptl_crystal_size_max 0.521
_exptl_crystal_size_mid 0.041
_exptl_crystal_size_min 0.032
_refine_diff_density_max 0.642
_refine_diff_density_min -0.600
_refine_diff_density_rms 0.097
_refine_ls_extinction_method none
_refine_ls_goodness_of_fit_ref 1.045
_refine_ls_hydrogen_treatment constr
_refine_ls_matrix_type full
_refine_ls_number_parameters 282
_refine_ls_number_reflns 4109
_refine_ls_number_restraints 0
_refine_ls_restrained_S_all 1.045
_refine_ls_R_factor_all 0.0264
_refine_ls_R_factor_gt 0.0208
_refine_ls_shift/su_max 0.001
_refine_ls_shift/su_mean 0.000
_refine_ls_structure_factor_coef Fsqd
_refine_ls_weighting_details 'w=1/[\s^2^(Fo^2^)+(0.0195P)^2^+7.0227P] where P=(Fo^2^+2Fc^2^)/3'
_refine_ls_weighting_scheme calc
_refine_ls_wR_factor_gt 0.0489
_refine_ls_wR_factor_ref 0.0511
_reflns_Friedel_coverage 0.000
_reflns_number_gt 3541
_reflns_number_total 4109
_reflns_threshold_expression 'I > 2\s(I)'
_cod_data_source_file c7dt02541f1.cif
_cod_data_source_block C30H56N12O10Ho3Co
_cod_database_code 7702147
_shelxl_version_number 2014-1
_shelx_space_group_comment
;
The symmetry employed for this shelxl refinement is uniquely defined
by the following loop, which should always be used as a source of
symmetry information in preference to the above space-group names.
They are only intended as comments.
;
_shelx_estimated_absorpt_t_max 0.857
_shelx_estimated_absorpt_t_min 0.181
_olex2_refinement_description
;
1. Fixed Uiso
 At 1.2 times of:
  All C(H) groups
 At 1.5 times of:
  All C(H,H,H) groups, All O(H,H) groups
2.a Rotating group:
 O1AA(H1Aa,H1Ab), O6(H6a,H6b)
2.b Ternary CH refined with riding coordinates:
 C7(H7), C13(H13), C15(H15), C20(H20), C11(H11), C1AA(H1Ac), C17(H17), C19(H19)
2.c Idealised Me refined as rotating group:
 C0AA(H0Aa,H0Ab,H0Ac), C12(H12a,H12b,H12c), C14(H14a,H14b,H14c), C2AA(H2Aa,
 H2Ab,H2Ac), C3AA(H3Aa,H3Ab,H3Ac), C4AA(H4Aa,H4Ab,H4Ac)
;
_olex2_submission_special_instructions 'No special instructions were received'

loop_
_space_group_symop_operation_xyz
'x, y, z'
'-x+1/2, -y, z+1/2'
'x+1/2, -y+1/2, -z+1/2'
'-x, y+1/2, -z'
'-x, -y, -z'
'x-1/2, y, -z-1/2'
'-x-1/2, y-1/2, z-1/2'
'x, -y-1/2, z'

loop_
_atom_site_label
_atom_site_type_symbol
_atom_site_fract_x
_atom_site_fract_y
_atom_site_fract_z
_atom_site_U_iso_or_equiv
_atom_site_adp_type
_atom_site_occupancy
_atom_site_site_symmetry_order
_atom_site_calc_flag
_atom_site_refinement_flags_posn
_atom_site_refinement_flags_adp
_atom_site_refinement_flags_occupancy
Ho1 Ho 0.35319(2) 0.11022(2) 0.20280(2) 0.01029(7) Uani 1 1 d . . .
Ho2 Ho 0.46642(2) 0.2500 0.30297(2) 0.01255(8) Uani 1 2 d S T P
Co1 Co 0.26655(3) -0.2500 0.15288(4) 0.01293(17) Uani 1 2 d S T P
O1 O 0.35898(13) 0.2500 0.1171(2) 0.0117(8) Uani 1 2 d S T P
O2 O 0.44661(10) 0.3640(2) 0.19595(14) 0.0150(6) Uani 1 1 d . . .
O0AA O 0.30578(13) 0.2500 0.2513(2) 0.0101(8) Uani 1 2 d S T P
O1AA O 0.52483(11) 0.1197(2) 0.35622(17) 0.0242(7) Uani 1 1 d . . .
H1AA H 0.5622 0.1258 0.3698 0.036 Uiso 1 1 d GR . .
H1AB H 0.5161 0.0498 0.3689 0.036 Uiso 1 1 d GR . .
O3 O 0.39593(10) 0.36325(19) 0.32908(15) 0.0145(6) Uani 1 1 d . . .
O6 O 0.27231(10) 0.0906(2) 0.11952(15) 0.0165(6) Uani 1 1 d . . .
H6A H 0.2670 0.1471 0.0910 0.025 Uiso 1 1 d GR . .
H6B H 0.2441 0.0863 0.1520 0.025 Uiso 1 1 d GR . .
N1 N 0.34570(14) -0.0786(3) 0.19993(19) 0.0178(8) Uani 1 1 d . . .
N7 N 0.39444(12) 0.0582(2) 0.05671(19) 0.0150(7) Uani 1 1 d . . .
N8 N 0.54434(18) 0.2500 0.1896(3) 0.0169(11) Uani 1 2 d S T P
N6 N 0.44022(18) 0.2500 0.4625(3) 0.0173(11) Uani 1 2 d S T P
C7 C 0.3801(2) 0.2500 0.4486(3) 0.0140(12) Uani 1 2 d S T P
H7 H 0.3616 0.2500 0.5039 0.017 Uiso 1 2 calc RS T P
C0AA C 0.35756(16) 0.0479(3) -0.0152(2) 0.0196(9) Uani 1 1 d . . .
H0AA H 0.3342 -0.0130 -0.0074 0.029 Uiso 1 1 calc GR . .
H0AB H 0.3790 0.0395 -0.0661 0.029 Uiso 1 1 calc GR . .
H0AC H 0.3350 0.1103 -0.0197 0.029 Uiso 1 1 calc GR . .
C12 C 0.58066(16) 0.3421(3) 0.1864(3) 0.0236(10) Uani 1 1 d . . .
H12A H 0.5589 0.4055 0.1913 0.035 Uiso 1 1 calc GR . .
H12B H 0.6003 0.3427 0.1333 0.035 Uiso 1 1 calc GR . .
H12C H 0.6068 0.3388 0.2323 0.035 Uiso 1 1 calc GR . .
C13 C 0.36398(15) 0.3482(3) 0.4025(2) 0.0131(8) Uani 1 1 d . . .
H13 H 0.3708 0.4084 0.4403 0.016 Uiso 1 1 calc R . .
C14 C 0.42747(16) -0.0381(3) 0.0588(3) 0.0210(9) Uani 1 1 d . . .
H14A H 0.4484 -0.0404 0.1106 0.031 Uiso 1 1 calc GR . .
H14B H 0.4524 -0.0388 0.0113 0.031 Uiso 1 1 calc GR . .
H14C H 0.4034 -0.0987 0.0560 0.031 Uiso 1 1 calc GR . .
C15 C 0.5064(2) 0.2500 0.1159(3) 0.0162(12) Uani 1 2 d S T P
H15 H 0.5287 0.2500 0.0639 0.019 Uiso 1 2 calc RS T P
C20 C 0.47195(15) 0.3488(3) 0.1176(2) 0.0130(8) Uani 1 1 d . . .
H20 H 0.4969 0.4090 0.1079 0.016 Uiso 1 1 calc R . .
N10 N 0.29077(13) 0.4418(2) 0.32969(19) 0.0142(7) Uani 1 1 d . . .
C11 C 0.30314(15) 0.3472(3) 0.3812(2) 0.0132(8) Uani 1 1 d . . .
H11 H 0.2820 0.3516 0.4341 0.016 Uiso 1 1 calc R . .
C2AA C 0.30617(17) 0.5362(3) 0.3767(2) 0.0204(9) Uani 1 1 d . . .
H2AA H 0.3458 0.5399 0.3813 0.031 Uiso 1 1 calc GR . .
H2AB H 0.2902 0.5334 0.4324 0.031 Uiso 1 1 calc GR . .
H2AC H 0.2927 0.5979 0.3475 0.031 Uiso 1 1 calc GR . .
C1AA C 0.2854(2) 0.2500 0.3344(3) 0.0125(12) Uani 1 2 d S T P
H1AC H 0.2448 0.2500 0.3315 0.015 Uiso 1 2 calc RS T P
C17 C 0.3951(2) 0.2500 0.0479(3) 0.0128(12) Uani 1 2 d S T P
H17 H 0.3728 0.2500 -0.0041 0.015 Uiso 1 2 calc RS T P
C19 C 0.43023(15) 0.3482(3) 0.0478(2) 0.0143(8) Uani 1 1 d . . .
H19 H 0.4498 0.3527 -0.0065 0.017 Uiso 1 1 calc R . .
C3AA C 0.45694(17) 0.1579(3) 0.5110(3) 0.0263(10) Uani 1 1 d . . .
H3AA H 0.4496 0.0949 0.4788 0.039 Uiso 1 1 calc GR . .
H3AB H 0.4364 0.1556 0.5632 0.039 Uiso 1 1 calc GR . .
H3AC H 0.4959 0.1622 0.5233 0.039 Uiso 1 1 calc GR . .
C4AA C 0.23197(15) 0.4489(3) 0.3113(2) 0.0185(9) Uani 1 1 d . . .
H4AA H 0.2245 0.5140 0.2818 0.028 Uiso 1 1 calc GR . .
H4AB H 0.2114 0.4474 0.3634 0.028 Uiso 1 1 calc GR . .
H4AC H 0.2211 0.3900 0.2764 0.028 Uiso 1 1 calc GR . .
N0AA N 0.3207(2) -0.2500 -0.0180(3) 0.0263(12) Uani 1 2 d S T P
N1AA N 0.2173(2) -0.2500 0.3282(3) 0.0260(12) Uani 1 2 d S T P
C6AA C 0.21688(16) -0.3547(3) 0.1202(2) 0.0155(9) Uani 1 1 d . . .
C10 C 0.2353(2) -0.2500 0.2621(4) 0.0183(13) Uani 1 2 d S T P
C5AA C 0.2991(2) -0.2500 0.0455(4) 0.0175(13) Uani 1 2 d S T P
N2AA N 0.18781(14) -0.4213(3) 0.1016(2) 0.0222(8) Uani 1 1 d . . .
C2 C 0.31599(17) -0.1453(3) 0.1830(2) 0.0150(9) Uani 1 1 d . . .

loop_
_atom_site_aniso_label
_atom_site_aniso_U_11
_atom_site_aniso_U_22
_atom_site_aniso_U_33
_atom_site_aniso_U_23
_atom_site_aniso_U_13
_atom_site_aniso_U_12
Ho1 0.01226(11) 0.00914(11) 0.00945(10) -0.00043(7) 0.00058(7) -0.00032(7)
Ho2 0.01267(14) 0.01389(15) 0.01109(13) 0.000 -0.00134(10) 0.000
Co1 0.0176(4) 0.0090(4) 0.0122(4) 0.000 -0.0002(3) 0.000
O1 0.014(2) 0.0104(19) 0.0106(19) 0.000 0.0029(15) 0.000
O2 0.0147(14) 0.0194(15) 0.0110(13) 0.0009(11) 0.0023(11) 0.0012(12)
O0AA 0.0107(19) 0.015(2) 0.0052(17) 0.000 0.0002(14) 0.000
O1AA 0.0203(16) 0.0247(17) 0.0277(16) 0.0080(13) -0.0017(13) 0.0052(13)
O3 0.0218(15) 0.0132(14) 0.0084(13) -0.0004(11) 0.0001(11) 0.0008(12)
O6 0.0167(15) 0.0180(15) 0.0148(14) 0.0035(12) -0.0002(11) -0.0030(12)
N1 0.0205(19) 0.0130(19) 0.0198(19) 0.0000(15) 0.0016(15) 0.0011(16)
N7 0.0189(18) 0.0128(18) 0.0134(16) -0.0015(14) 0.0005(14) 0.0004(14)
N8 0.012(2) 0.023(3) 0.016(2) 0.000 0.0008(19) 0.000
N6 0.015(3) 0.020(3) 0.017(3) 0.000 -0.003(2) 0.000
C7 0.016(3) 0.017(3) 0.009(3) 0.000 0.001(2) 0.000
C0AA 0.024(2) 0.019(2) 0.016(2) -0.0049(18) -0.0022(17) -0.0008(18)
C12 0.019(2) 0.026(2) 0.025(2) -0.002(2) 0.0008(18) -0.0059(19)
C13 0.018(2) 0.012(2) 0.0086(19) -0.0010(16) 0.0013(16) -0.0012(17)
C14 0.021(2) 0.017(2) 0.024(2) -0.0043(18) 0.0067(18) 0.0025(18)
C15 0.017(3) 0.024(3) 0.009(3) 0.000 -0.003(2) 0.000
C20 0.013(2) 0.016(2) 0.0102(19) -0.0025(16) 0.0040(15) -0.0016(16)
N10 0.0213(19) 0.0077(16) 0.0138(16) -0.0011(13) -0.0007(14) -0.0005(14)
C11 0.020(2) 0.011(2) 0.0080(18) 0.0015(16) 0.0025(16) 0.0013(17)
C2AA 0.033(2) 0.013(2) 0.015(2) -0.0027(17) 0.0012(18) 0.0037(18)
C1AA 0.013(3) 0.015(3) 0.010(3) 0.000 0.000(2) 0.000
C17 0.015(3) 0.017(3) 0.006(3) 0.000 0.001(2) 0.000
C19 0.015(2) 0.018(2) 0.0096(19) 0.0015(17) 0.0032(16) 0.0014(17)
C3AA 0.026(2) 0.034(3) 0.019(2) 0.008(2) -0.0046(18) 0.004(2)
C4AA 0.017(2) 0.022(2) 0.017(2) -0.0017(18) 0.0022(17) 0.0072(18)
N0AA 0.031(3) 0.030(3) 0.017(3) 0.000 0.002(2) 0.000
N1AA 0.040(3) 0.019(3) 0.018(3) 0.000 0.006(2) 0.000
C6AA 0.022(2) 0.013(2) 0.012(2) 0.0038(17) 0.0033(17) 0.0049(19)
C10 0.021(3) 0.010(3) 0.024(3) 0.000 -0.007(3) 0.000
C5AA 0.024(3) 0.009(3) 0.019(3) 0.000 -0.005(3) 0.000
N2AA 0.027(2) 0.017(2) 0.0229(19) 0.0019(16) -0.0063(16) -0.0001(17)
C2 0.024(2) 0.010(2) 0.011(2) 0.0021(16) 0.0038(17) 0.0076(19)

loop_
_atom_type_symbol
_atom_type_description
_atom_type_scat_dispersion_real
_atom_type_scat_dispersion_imag
_atom_type_scat_source
C C 0.0033 0.0016 'International Tables Vol C Tables 4.2.6.8 and 6.1.1.4'
H H 0.0000 0.0000 'International Tables Vol C Tables 4.2.6.8 and 6.1.1.4'
Co Co 0.3494 0.9721 'International Tables Vol C Tables 4.2.6.8 and 6.1.1.4'
Ho Ho -0.2175 4.6783 'International Tables Vol C Tables 4.2.6.8 and 6.1.1.4'
N N 0.0061 0.0033 'International Tables Vol C Tables 4.2.6.8 and 6.1.1.4'
O O 0.0106 0.0060 'International Tables Vol C Tables 4.2.6.8 and 6.1.1.4'

loop_
_geom_angle_atom_site_label_1
_geom_angle_atom_site_label_2
_geom_angle_atom_site_label_3
_geom_angle
_geom_angle_site_symmetry_1
_geom_angle_site_symmetry_3
Ho1 Ho1 Ho2 60.790(7) 8_565 .
O1 Ho1 Ho1 37.61(7) . 8_565
O1 Ho1 Ho2 80.28(8) . .
O1 Ho1 O2 78.24(10) . 8_565
O1 Ho1 O0AA 67.35(10) . .
O1 Ho1 O3 112.81(10) . 8_565
O1 Ho1 O6 78.33(10) . .
O1 Ho1 N1 141.54(10) . .
O1 Ho1 N7 68.74(10) . .
O1 Ho1 N10 134.97(10) . 8_565
O2 Ho1 Ho1 81.80(6) 8_565 8_565
O2 Ho1 Ho2 37.26(6) 8_565 .
O2 Ho1 O6 143.55(8) 8_565 .
O2 Ho1 N1 102.47(10) 8_565 .
O2 Ho1 N7 67.35(9) 8_565 .
O2 Ho1 N10 130.37(9) 8_565 8_565
O0AA Ho1 Ho1 37.95(6) . 8_565
O0AA Ho1 Ho2 81.50(8) . .
O0AA Ho1 O2 114.15(10) . 8_565
O0AA Ho1 O3 79.39(10) . 8_565
O0AA Ho1 O6 81.40(10) . .
O0AA Ho1 N1 138.94(10) . .
O0AA Ho1 N7 134.37(10) . .
O0AA Ho1 N10 68.82(9) . 8_565
O3 Ho1 Ho1 81.51(6) 8_565 8_565
O3 Ho1 Ho2 36.92(6) 8_565 .
O3 Ho1 O2 64.59(9) 8_565 8_565
O3 Ho1 O6 151.44(9) 8_565 .
O3 Ho1 N1 101.43(10) 8_565 .
O3 Ho1 N7 130.01(9) 8_565 .
O3 Ho1 N10 67.86(9) 8_565 8_565
O6 Ho1 Ho1 96.01(6) . 8_565
O6 Ho1 Ho2 156.51(6) . .
O6 Ho1 N1 79.79(10) . .
O6 Ho1 N7 78.28(9) . .
O6 Ho1 N10 85.56(9) . 8_565
N1 Ho1 Ho1 175.53(8) . 8_565
N1 Ho1 Ho2 123.50(8) . .
N1 Ho1 N7 76.10(10) . .
N1 Ho1 N10 73.60(10) . 8_565
N7 Ho1 Ho1 104.67(7) . 8_565
N7 Ho1 Ho2 102.81(7) . .
N10 Ho1 Ho1 104.70(7) 8_565 8_565
N10 Ho1 Ho2 103.04(7) 8_565 .
N10 Ho1 N7 147.69(10) 8_565 .
Ho1 Ho2 Ho1 58.422(13) . 8_565
O2 Ho2 Ho1 79.95(6) 8_565 8_565
O2 Ho2 Ho1 37.47(6) 8_565 .
O2 Ho2 Ho1 79.95(7) . .
O2 Ho2 Ho1 37.47(6) . 8_565
O2 Ho2 O2 78.75(13) 8_565 .
O2 Ho2 O1AA 87.00(9) . 8_565
O2 Ho2 O1AA 147.76(9) . .
O2 Ho2 O1AA 147.76(9) 8_565 8_565
O2 Ho2 O1AA 87.00(9) 8_565 .
O2 Ho2 N8 68.90(9) . .
O2 Ho2 N8 68.90(9) 8_565 .
O2 Ho2 N6 132.07(8) 8_565 .
O2 Ho2 N6 132.07(8) . .
O1AA Ho2 Ho1 164.14(7) 8_565 .
O1AA Ho2 Ho1 105.72(7) 8_565 8_565
O1AA Ho2 Ho1 164.14(7) . 8_565
O1AA Ho2 Ho1 105.72(7) . .
O1AA Ho2 O1AA 90.12(14) 8_565 .
O1AA Ho2 N8 79.02(9) 8_565 .
O1AA Ho2 N8 79.02(9) . .
O1AA Ho2 N6 78.30(9) 8_565 .
O1AA Ho2 N6 78.30(9) . .
O3 Ho2 Ho1 79.61(6) 8_565 8_565
O3 Ho2 Ho1 37.07(6) 8_565 .
O3 Ho2 Ho1 79.61(6) . .
O3 Ho2 Ho1 37.07(6) . 8_565
O3 Ho2 O2 112.23(9) 8_565 .
O3 Ho2 O2 64.89(9) . .
O3 Ho2 O2 64.89(9) 8_565 8_565
O3 Ho2 O2 112.23(9) . 8_565
O3 Ho2 O1AA 86.73(9) . 8_565
O3 Ho2 O1AA 147.00(9) . .
O3 Ho2 O1AA 86.73(9) 8_565 .
O3 Ho2 O1AA 147.00(9) 8_565 8_565
O3 Ho2 O3 78.50(13) . 8_565
O3 Ho2 N8 132.14(8) . .
O3 Ho2 N8 132.14(8) 8_565 .
O3 Ho2 N6 68.89(9) . .
O3 Ho2 N6 68.89(9) 8_565 .
N8 Ho2 Ho1 104.26(8) . 8_565
N8 Ho2 Ho1 104.26(8) . .
N6 Ho2 Ho1 103.86(8) . 8_565
N6 Ho2 Ho1 103.86(8) . .
N6 Ho2 N8 147.67(13) . .
C6AA Co1 C6AA 90.7(2) 8 .
C6AA Co1 C10 89.76(16) 8 .
C6AA Co1 C10 89.76(16) . .
C6AA Co1 C5AA 91.13(16) 8 .
C6AA Co1 C5AA 91.13(16) . .
C5AA Co1 C10 178.7(2) . .
C2 Co1 C6AA 178.82(16) . .
C2 Co1 C6AA 88.80(16) 8 .
C2 Co1 C6AA 178.82(16) 8 8
C2 Co1 C6AA 88.80(16) . 8
C2 Co1 C10 91.32(16) . .
C2 Co1 C10 91.32(16) 8 .
C2 Co1 C5AA 87.79(16) 8 .
C2 Co1 C5AA 87.79(16) . .
C2 Co1 C2 91.6(2) 8 .
Ho1 O1 Ho1 104.78(13) 8_565 .
C17 O1 Ho1 120.90(13) . .
C17 O1 Ho1 120.90(13) . 8_565
Ho2 O2 Ho1 105.28(10) . 8_565
C20 O2 Ho1 119.7(2) . 8_565
C20 O2 Ho2 118.7(2) . .
Ho1 O0AA Ho1 104.10(13) 8_565 .
C1AA O0AA Ho1 119.96(13) . .
C1AA O0AA Ho1 119.96(13) . 8_565
Ho2 O3 Ho1 106.00(10) . 8_565
C13 O3 Ho1 119.6(2) . 8_565
C13 O3 Ho2 118.5(2) . .
C2 N1 Ho1 142.2(3) . .
C0AA N7 Ho1 118.9(2) . .
C0AA N7 C14 106.3(3) . .
C0AA N7 C19 111.0(3) . 8_565
C14 N7 Ho1 113.7(2) . .
C14 N7 C19 110.6(3) . 8_565
C19 N7 Ho1 96.1(2) 8_565 .
C12 N8 Ho2 117.4(2) 8_565 .
C12 N8 Ho2 117.4(2) . .
C12 N8 C12 105.9(4) 8_565 .
C12 N8 C15 110.2(3) 8_565 .
C12 N8 C15 110.2(3) . .
C15 N8 Ho2 95.3(3) . .
C7 N6 Ho2 95.5(3) . .
C3AA N6 Ho2 116.4(2) 8_565 .
C3AA N6 Ho2 116.4(2) . .
C3AA N6 C7 110.8(3) . .
C3AA N6 C7 110.8(3) 8_565 .
C3AA N6 C3AA 106.7(4) . 8_565
N6 C7 C13 109.3(3) . .
N6 C7 C13 109.3(3) . 8_565
C13 C7 C13 112.8(4) 8_565 .
O3 C13 C7 111.8(3) . .
O3 C13 C11 110.6(3) . .
C7 C13 C11 110.9(3) . .
N8 C15 C20 109.2(3) . .
N8 C15 C20 109.2(3) . 8_565
C20 C15 C20 112.6(4) . 8_565
O2 C20 C15 112.0(3) . .
O2 C20 C19 111.1(3) . .
C19 C20 C15 110.9(3) . .
C11 N10 Ho1 95.9(2) . 8_565
C2AA N10 Ho1 117.0(2) . 8_565
C2AA N10 C11 109.4(3) . .
C4AA N10 Ho1 115.4(2) . 8_565
C4AA N10 C11 111.0(3) . .
C4AA N10 C2AA 107.6(3) . .
N10 C11 C13 108.3(3) . .
N10 C11 C1AA 109.6(3) . .
C1AA C11 C13 113.3(3) . .
O0AA C1AA C11 111.2(3) . 8_565
O0AA C1AA C11 111.2(3) . .
C11 C1AA C11 110.4(4) 8_565 .
O1 C17 C19 110.6(3) . 8_565
O1 C17 C19 110.6(3) . .
C19 C17 C19 111.3(4) . 8_565
N7 C19 C20 108.8(3) 8_565 .
N7 C19 C17 109.4(3) 8_565 .
C20 C19 C17 112.6(3) . .
N2AA C6AA Co1 177.4(4) . .
N1AA C10 Co1 179.0(5) . .
N0AA C5AA Co1 177.4(5) . .
N1 C2 Co1 177.9(3) . .

loop_
_geom_bond_atom_site_label_1
_geom_bond_atom_site_label_2
_geom_bond_distance
_geom_bond_site_symmetry_2
Ho1 Ho1 3.5989(8) 8_565
Ho1 Ho2 3.6871(5) .
Ho1 O1 2.271(2) .
Ho1 O2 2.325(3) 8_565
Ho1 O0AA 2.282(2) .
Ho1 O3 2.312(2) 8_565
Ho1 O6 2.412(2) .
Ho1 N1 2.438(3) .
Ho1 N7 2.645(3) .
Ho1 N10 2.641(3) 8_565
Ho2 Ho1 3.6872(5) 8_565
Ho2 O2 2.314(2) 8_565
Ho2 O2 2.314(2) .
Ho2 O1AA 2.369(3) .
Ho2 O1AA 2.369(3) 8_565
Ho2 O3 2.304(3) .
Ho2 O3 2.304(3) 8_565
Ho2 N8 2.646(4) .
Ho2 N6 2.645(4) .
Co1 C6AA 1.894(4) .
Co1 C6AA 1.894(4) 8
Co1 C10 1.917(6) .
Co1 C5AA 1.904(6) .
Co1 C2 1.879(4) 8
Co1 C2 1.879(4) .
O1 Ho1 2.271(2) 8_565
O1 C17 1.424(6) .
O2 Ho1 2.325(3) 8_565
O2 C20 1.419(4) .
O0AA Ho1 2.282(2) 8_565
O0AA C1AA 1.427(6) .
O3 Ho1 2.312(2) 8_565
O3 C13 1.432(4) .
N1 C2 1.160(5) .
N7 C0AA 1.475(5) .
N7 C14 1.483(5) .
N7 C19 1.499(5) 8_565
N8 C12 1.485(5) 8_565
N8 C12 1.486(5) .
N8 C15 1.507(7) .
N6 C7 1.496(7) .
N6 C3AA 1.478(5) .
N6 C3AA 1.478(5) 8_565
C7 C13 1.518(5) .
C7 C13 1.518(5) 8_565
C13 C11 1.536(5) .
C15 C20 1.529(5) .
C15 C20 1.529(5) 8_565
C20 C19 1.521(5) .
N10 Ho1 2.641(3) 8_565
N10 C11 1.504(5) .
N10 C2AA 1.480(5) .
N10 C4AA 1.480(5) .
C11 C1AA 1.525(5) .
C1AA C11 1.525(5) 8_565
C17 C19 1.531(5) 8_565
C17 C19 1.531(5) .
C19 N7 1.499(5) 8_565
N0AA C5AA 1.150(7) .
N1AA C10 1.152(7) .
C6AA N2AA 1.156(5) .

loop_
_smtbx_masks_void_nr
_smtbx_masks_void_average_x
_smtbx_masks_void_average_y
_smtbx_masks_void_average_z
_smtbx_masks_void_volume
_smtbx_masks_void_count_electrons
_smtbx_masks_void_content
1 -0.035 -0.250 0.152 341.5 96.6 10H2O
2 0.035 0.250 0.848 341.5 100.5 10H2O
3 0.465 0.750 0.348 341.5 97.7 10H20
4 0.535 0.250 0.652 341.5 99.4 10H2O
